data_4503567
loop_
_publ_author_name
'Abrahams, Brendan F.'
'Hudson, Timothy A.'
'Robson, Richard'

_publ_section_title
;
 A New Approach to TCNQ-Based Coordination Polymers via TCNQH2
;
_journal_issue 4
_journal_name_full 'Crystal Growth &amp; Design'
_journal_page_first 1123
_journal_paper_doi 10.1021/cg800048e
_journal_volume 8
_journal_year 2008
_chemical_formula_sum 'C74 H48 Cd2 N12 P2'
_chemical_formula_weight 1391.98
_chemical_name_systematic
;
 ?
;
_space_group_IT_number 148
_symmetry_cell_setting trigonal
_symmetry_space_group_name_Hall '-R 3'
_symmetry_space_group_name_H-M 'R -3 :H'
_atom_sites_solution_hydrogens geom
_atom_sites_solution_primary direct
_atom_sites_solution_secondary difmap
_audit_creation_method SHELXL-97
_cell_angle_alpha 90.00
_cell_angle_beta 90.00
_cell_angle_gamma 120.00
_cell_formula_units_Z 3
_cell_length_a 12.6751(6)
_cell_length_b 12.6751(6)
_cell_length_c 32.243(3)
_cell_measurement_reflns_used 3828
_cell_measurement_temperature 130(1)
_cell_measurement_theta_max 27.5
_cell_measurement_theta_min 2.24
_cell_volume 4486.1(5)
_computing_cell_refinement 'Bruker SMART'
_computing_data_collection 'Bruker SMART'
_computing_data_reduction 'Bruker SAINT'
_computing_structure_refinement 'SHELXL-97 (Sheldrick, 1997)'
_computing_structure_solution 'Bruker SHELXTL'
_diffrn_ambient_temperature 130(2)
_diffrn_measured_fraction_theta_full 0.994
_diffrn_measured_fraction_theta_max 0.994
_diffrn_measurement_device_type 'Bruker CCD area detector'
_diffrn_measurement_method 'phi and omega scans'
_diffrn_radiation_monochromator graphite
_diffrn_radiation_source 'fine-focus sealed tube'
_diffrn_radiation_type MoK\a
_diffrn_radiation_wavelength 0.71073
_diffrn_reflns_av_R_equivalents 0.0275
_diffrn_reflns_av_sigmaI/netI 0.0256
_diffrn_reflns_limit_h_max 16
_diffrn_reflns_limit_h_min -16
_diffrn_reflns_limit_k_max 15
_diffrn_reflns_limit_k_min -16
_diffrn_reflns_limit_l_max 41
_diffrn_reflns_limit_l_min -29
_diffrn_reflns_number 9516
_diffrn_reflns_theta_full 27.50
_diffrn_reflns_theta_max 27.50
_diffrn_reflns_theta_min 1.89
_exptl_absorpt_coefficient_mu 0.822
_exptl_absorpt_correction_T_max 0.940
_exptl_absorpt_correction_T_min 0.836
_exptl_absorpt_correction_type multi-scan
_exptl_absorpt_process_details
;
 SADABS, Area-Detector absorption correction, Siemens Industrial
 Automation Inc., Madison, WI, USA, 1996.
;
_exptl_crystal_colour yellow
_exptl_crystal_density_diffrn 1.546
_exptl_crystal_density_method 'not measured'
_exptl_crystal_description 'hexagonal prism'
_exptl_crystal_F_000 2106
_exptl_crystal_size_max 0.22
_exptl_crystal_size_mid 0.22
_exptl_crystal_size_min 0.075
_refine_diff_density_max 0.673
_refine_diff_density_min -0.771
_refine_diff_density_rms 0.081
_refine_ls_extinction_method none
_refine_ls_goodness_of_fit_ref 1.102
_refine_ls_hydrogen_treatment constr
_refine_ls_matrix_type full
_refine_ls_number_parameters 137
_refine_ls_number_reflns 2294
_refine_ls_number_restraints 0
_refine_ls_restrained_S_all 1.102
_refine_ls_R_factor_all 0.0374
_refine_ls_R_factor_gt 0.0314
_refine_ls_shift/su_max 0.000
_refine_ls_shift/su_mean 0.000
_refine_ls_structure_factor_coef Fsqd
_refine_ls_weighting_details 'calc w=1/[\s^2^(Fo^2^)+(0.0287P)^2^+17.0740P] where P=(Fo^2^+2Fc^2^)/3'
_refine_ls_weighting_scheme calc
_refine_ls_wR_factor_gt 0.0745
_refine_ls_wR_factor_ref 0.0767
_reflns_number_gt 2015
_reflns_number_total 2294
_reflns_threshold_expression >2sigma(I)
_cod_data_source_file cg800048e-file002.cif
_cod_data_source_block rrcdhx1a
_cod_depositor_comments
;
The following automatic conversions were performed:

'_symmetry_cell_setting' value 'Trigonal' changed to 'trigonal'
according to /home/saulius/struct/CIF-dictionaries/cif_core.dic
dictionary named 'cif_core.dic' version 2.4.1 from
2010-06-29.

'_exptl_absorpt_correction_type' value 'Multi-scan'
changed to 'multi-scan' according to
/home/saulius/struct/CIF-dictionaries/cif_core.dic dictionary named
'cif_core.dic' version 2.4.1 from 2010-06-29.

Automatic conversion script
Id: cif_fix_values 1715 2011-07-08 13:25:40Z adriana 
;
_cod_original_sg_symbol_H-M R-3
_cod_database_code 4503567

loop_
_symmetry_equiv_pos_as_xyz
'x, y, z'
'-y, x-y, z'
'-x+y, -x, z'
'x+2/3, y+1/3, z+1/3'
'-y+2/3, x-y+1/3, z+1/3'
'-x+y+2/3, -x+1/3, z+1/3'
'x+1/3, y+2/3, z+2/3'
'-y+1/3, x-y+2/3, z+2/3'
'-x+y+1/3, -x+2/3, z+2/3'
'-x, -y, -z'
'y, -x+y, -z'
'x-y, x, -z'
'-x+2/3, -y+1/3, -z+1/3'
'y+2/3, -x+y+1/3, -z+1/3'
'x-y+2/3, x+1/3, -z+1/3'
'-x+1/3, -y+2/3, -z+2/3'
'y+1/3, -x+y+2/3, -z+2/3'
'x-y+1/3, x+2/3, -z+2/3'

loop_
_atom_site_label
_atom_site_type_symbol
_atom_site_fract_x
_atom_site_fract_y
_atom_site_fract_z
_atom_site_U_iso_or_equiv
_atom_site_adp_type
_atom_site_occupancy
_atom_site_symmetry_multiplicity
_atom_site_calc_flag
_atom_site_refinement_flags
Cd1 Cd 0.3333 0.6667 0.1667 0.01476(11) Uani 1 6 d S
Cd2 Cd 0.0000 0.0000 0.0000 0.01641(11) Uani 1 6 d S
C5 C 0.0407(2) 0.2139(2) 0.07478(7) 0.0181(5) Uani 1 1 d .
C6 C 0.1390(2) 0.3912(2) 0.11938(7) 0.0185(5) Uani 1 1 d .
C2 C -0.0653(2) 0.2197(2) 0.13911(7) 0.0174(4) Uani 1 1 d .
N2 N 0.21585(19) 0.48808(18) 0.12814(6) 0.0212(4) Uani 1 1 d .
C1 C -0.1668(2) 0.1056(2) 0.13113(7) 0.0196(5) Uani 1 1 d .
H1 H -0.1682 0.0626 0.1068 0.024 Uiso 1 1 calc R
C3 C -0.0676(2) 0.2797(2) 0.17540(7) 0.0197(5) Uani 1 1 d .
H3 H -0.0001 0.3575 0.1817 0.024 Uiso 1 1 calc R
C4 C 0.0400(2) 0.2752(2) 0.11090(7) 0.0183(5) Uani 1 1 d .
N1 N 0.03591(19) 0.15919(18) 0.04544(6) 0.0219(4) Uani 1 1 d .
P1 P 0.6667 0.3333 0.08842(3) 0.0221(2) Uani 1 3 d S
C12 C 0.5455(2) 0.3544(2) 0.06993(8) 0.0246(5) Uani 1 1 d .
C8 C 0.5334(2) 0.4503(2) 0.08535(9) 0.0297(6) Uani 1 1 d .
H8 H 0.5894 0.5039 0.1054 0.036 Uiso 1 1 calc R
C11 C 0.6667 0.3333 0.14377(14) 0.0282(10) Uani 1 3 d S
H11A H 0.6780 0.4112 0.1539 0.042 Uiso 0.33 1 calc PR
H11B H 0.7332 0.3220 0.1539 0.042 Uiso 0.33 1 calc PR
H11C H 0.5888 0.2668 0.1539 0.042 Uiso 0.33 1 calc PR
C7 C 0.3685(3) 0.2930(3) 0.02772(9) 0.0413(7) Uani 1 1 d .
H7 H 0.3108 0.2384 0.0082 0.050 Uiso 1 1 calc R
C13 C 0.4619(3) 0.2751(3) 0.04106(9) 0.0356(7) Uani 1 1 d .
H13 H 0.4691 0.2090 0.0306 0.043 Uiso 1 1 calc R
C10 C 0.3586(3) 0.3893(3) 0.04254(9) 0.0336(6) Uani 1 1 d .
H10 H 0.2951 0.4019 0.0327 0.040 Uiso 1 1 calc R
C9 C 0.4398(3) 0.4675(3) 0.07142(9) 0.0332(6) Uani 1 1 d .
H9 H 0.4317 0.5333 0.0818 0.040 Uiso 1 1 calc R

loop_
_atom_site_aniso_label
_atom_site_aniso_U_11
_atom_site_aniso_U_22
_atom_site_aniso_U_33
_atom_site_aniso_U_23
_atom_site_aniso_U_13
_atom_site_aniso_U_12
Cd1 0.01260(14) 0.01260(14) 0.0191(2) 0.000 0.000 0.00630(7)
Cd2 0.01739(14) 0.01739(14) 0.0144(2) 0.000 0.000 0.00869(7)
C5 0.0152(11) 0.0155(11) 0.0224(12) 0.0031(9) -0.0001(9) 0.0069(9)
C6 0.0200(11) 0.0223(12) 0.0174(11) 0.0002(9) 0.0014(9) 0.0138(10)
C2 0.0195(11) 0.0152(11) 0.0186(11) 0.0007(8) -0.0011(9) 0.0095(9)
N2 0.0187(10) 0.0191(10) 0.0241(10) -0.0029(8) 0.0005(8) 0.0081(9)
C1 0.0236(12) 0.0160(11) 0.0185(11) -0.0035(8) -0.0022(9) 0.0093(10)
C3 0.0207(11) 0.0148(11) 0.0201(11) -0.0023(9) -0.0024(9) 0.0061(9)
C4 0.0176(11) 0.0161(11) 0.0194(11) -0.0021(8) -0.0009(9) 0.0070(9)
N1 0.0235(11) 0.0179(10) 0.0210(10) 0.0000(8) 0.0032(8) 0.0079(9)
P1 0.0204(3) 0.0204(3) 0.0256(6) 0.000 0.000 0.01021(16)
C12 0.0201(12) 0.0249(13) 0.0282(13) -0.0021(10) -0.0026(10) 0.0108(10)
C8 0.0242(13) 0.0238(13) 0.0389(15) -0.0057(11) -0.0066(11) 0.0104(11)
C11 0.0279(15) 0.0279(15) 0.029(2) 0.000 0.000 0.0139(7)
C7 0.0373(17) 0.0483(19) 0.0344(16) -0.0127(14) -0.0175(13) 0.0184(15)
C13 0.0403(16) 0.0365(16) 0.0335(15) -0.0136(12) -0.0105(12) 0.0218(14)
C10 0.0264(14) 0.0394(16) 0.0350(15) 0.0044(12) -0.0045(11) 0.0164(13)
C9 0.0291(14) 0.0285(14) 0.0452(17) -0.0003(12) -0.0013(12) 0.0168(12)

loop_
_atom_type_symbol
_atom_type_description
_atom_type_scat_dispersion_real
_atom_type_scat_dispersion_imag
_atom_type_scat_source
C C 0.0033 0.0016 'International Tables Vol C Tables 4.2.6.8 and 6.1.1.4'
H H 0.0000 0.0000 'International Tables Vol C Tables 4.2.6.8 and 6.1.1.4'
N N 0.0061 0.0033 'International Tables Vol C Tables 4.2.6.8 and 6.1.1.4'
P P 0.1023 0.0942 'International Tables Vol C Tables 4.2.6.8 and 6.1.1.4'
Cd Cd -0.8075 1.2024 'International Tables Vol C Tables 4.2.6.8 and 6.1.1.4'

loop_
_geom_angle_atom_site_label_1
_geom_angle_atom_site_label_2
_geom_angle_atom_site_label_3
_geom_angle
_geom_angle_site_symmetry_1
_geom_angle_site_symmetry_3
N2 Cd1 N2 180.0 15 3_565
N2 Cd1 N2 85.40(7) 15 .
N2 Cd1 N2 94.60(7) 3_565 .
N2 Cd1 N2 85.40(7) 15 2_665
N2 Cd1 N2 94.60(7) 3_565 2_665
N2 Cd1 N2 94.60(7) . 2_665
N2 Cd1 N2 94.60(7) 15 13_565
N2 Cd1 N2 85.40(7) 3_565 13_565
N2 Cd1 N2 180.0 . 13_565
N2 Cd1 N2 85.40(7) 2_665 13_565
N2 Cd1 N2 94.60(7) 15 14_455
N2 Cd1 N2 85.40(7) 3_565 14_455
N2 Cd1 N2 85.40(7) . 14_455
N2 Cd1 N2 180.0 2_665 14_455
N2 Cd1 N2 94.60(7) 13_565 14_455
N1 Cd2 N1 180.00(13) 10 .
N1 Cd2 N1 85.15(7) 10 12
N1 Cd2 N1 94.85(7) . 12
N1 Cd2 N1 94.85(7) 10 3
N1 Cd2 N1 85.15(7) . 3
N1 Cd2 N1 180.00(12) 12 3
N1 Cd2 N1 94.85(7) 10 2
N1 Cd2 N1 85.15(7) . 2
N1 Cd2 N1 94.85(7) 12 2
N1 Cd2 N1 85.15(7) 3 2
N1 Cd2 N1 85.15(7) 10 11
N1 Cd2 N1 94.85(7) . 11
N1 Cd2 N1 85.15(7) 12 11
N1 Cd2 N1 94.85(7) 3 11
N1 Cd2 N1 180.0(2) 2 11
N1 C5 C4 176.8(3) . .
N2 C6 C4 175.5(3) . .
C1 C2 C3 117.1(2) . .
C1 C2 C4 121.8(2) . .
C3 C2 C4 121.1(2) . .
C6 N2 Cd1 160.60(19) . .
C3 C1 C2 121.5(2) 13_455 .
C1 C3 C2 121.4(2) 13_455 .
C6 C4 C5 119.5(2) . .
C6 C4 C2 120.2(2) . .
C5 C4 C2 120.3(2) . .
C5 N1 Cd2 162.89(19) . .
C11 P1 C12 109.48(9) . 2_655
C11 P1 C12 109.48(9) . 3_665
C12 P1 C12 109.46(9) 2_655 3_665
C11 P1 C12 109.48(9) . .
C12 P1 C12 109.46(9) 2_655 .
C12 P1 C12 109.46(9) 3_665 .
C13 C12 C8 119.6(2) . .
C13 C12 P1 121.1(2) . .
C8 C12 P1 119.3(2) . .
C9 C8 C12 120.0(3) . .
C10 C7 C13 120.3(3) . .
C7 C13 C12 119.7(3) . .
C7 C10 C9 120.6(3) . .
C10 C9 C8 119.8(3) . .

loop_
_geom_bond_atom_site_label_1
_geom_bond_atom_site_label_2
_geom_bond_distance
_geom_bond_site_symmetry_2
Cd1 N2 2.348(2) 15
Cd1 N2 2.348(2) 3_565
Cd1 N2 2.348(2) .
Cd1 N2 2.348(2) 2_665
Cd1 N2 2.348(2) 13_565
Cd1 N2 2.348(2) 14_455
Cd2 N1 2.347(2) 10
Cd2 N1 2.347(2) .
Cd2 N1 2.347(2) 12
Cd2 N1 2.347(2) 3
Cd2 N1 2.347(2) 2
Cd2 N1 2.347(2) 11
C5 N1 1.156(3) .
C5 C4 1.403(3) .
C6 N2 1.157(3) .
C6 C4 1.402(3) .
C2 C1 1.398(3) .
C2 C3 1.404(3) .
C2 C4 1.471(3) .
C1 C3 1.387(3) 13_455
C3 C1 1.387(3) 13_455
P1 C11 1.785(5) .
P1 C12 1.787(3) 2_655
P1 C12 1.787(3) 3_665
P1 C12 1.787(3) .
C12 C13 1.391(4) .
C12 C8 1.391(4) .
C8 C9 1.384(4) .
C7 C10 1.374(4) .
C7 C13 1.381(4) .
C10 C9 1.375(4) .
